data_7150929
loop_
_publ_author_name
'Hussain, Ibrar'
'Riahi, Abdolmajid'
'Yawer, Mirza Arfan'
'Villinger, Alexander'
'Fischer, Christine'
'G\"orls, Helmar'
'Langer, Peter'

_publ_section_title
;
 One-pot synthesis of 6-(thien-2-yl)- and 6-(fur-2-yl)salicylates based
 on regioselective [3 + 3] cyclocondensations of
 1,3-bis(trimethylsilyloxy)-1,3-butadienes
;
_journal_issue 19
_journal_name_full 'Organic &amp; Biomolecular Chemistry'
_journal_page_first 3542
_journal_page_last 3551
_journal_paper_doi 10.1039/b803472a
_journal_volume 6
_journal_year 2008
_chemical_formula_sum 'C13 H9 F3 O3 S'
_chemical_formula_weight 302.26
_chemical_name_common 'Methyl 4-(thien-2-yl)-6-trifluormethyl-salicylate'
_chemical_name_systematic
;
Methyl 4-(thien-2-yl)-6-trifluormethyl-salicylate
;
_space_group_IT_number 33
_symmetry_cell_setting orthorhombic
_symmetry_Int_Tables_number 33
_symmetry_space_group_name_Hall 'P 2c -2n'
_symmetry_space_group_name_H-M 'P n a 21'
_atom_sites_solution_hydrogens geom
_atom_sites_solution_primary direct
_atom_sites_solution_secondary difmap
_audit_creation_method SHELXL-97
_cell_angle_alpha 90.00
_cell_angle_beta 90.00
_cell_angle_gamma 90.00
_cell_formula_units_Z 8
_cell_length_a 13.840(3)
_cell_length_b 4.9310(10)
_cell_length_c 35.860(7)
_cell_measurement_reflns_used 2049
_cell_measurement_temperature 173(2)
_cell_measurement_theta_max 44.283
_cell_measurement_theta_min 5.978
_cell_volume 2447.3(9)
_computing_cell_refinement 'Bruker Apex v2.0-2'
_computing_data_collection 'Bruker Apex v2.0-2'
_computing_data_reduction 'Bruker SAINT'
_computing_molecular_graphics 'ORTEP-3 (Farrugia, 1997)'
_computing_publication_material SHELXL-97
_computing_structure_refinement 'SHELXL-97 (Sheldrick, 1997)'
_computing_structure_solution 'SHELXS-97 (Sheldrick, 1997)'
_diffrn_ambient_temperature 173(2)
_diffrn_measured_fraction_theta_full 0.992
_diffrn_measured_fraction_theta_max 0.992
_diffrn_measurement_device_type 'Bruker-Nonius Apex X8-CCD-diffractometer'
_diffrn_measurement_method '\w scans'
_diffrn_radiation_monochromator graphite
_diffrn_radiation_source 'sealed tube'
_diffrn_radiation_type MoK\a
_diffrn_radiation_wavelength 0.71073
_diffrn_reflns_av_R_equivalents 0.0425
_diffrn_reflns_av_sigmaI/netI 0.0502
_diffrn_reflns_limit_h_max 13
_diffrn_reflns_limit_h_min -14
_diffrn_reflns_limit_k_max 5
_diffrn_reflns_limit_k_min -5
_diffrn_reflns_limit_l_max 31
_diffrn_reflns_limit_l_min -38
_diffrn_reflns_number 7225
_diffrn_reflns_theta_full 22.43
_diffrn_reflns_theta_max 22.43
_diffrn_reflns_theta_min 1.14
_exptl_absorpt_coefficient_mu 0.307
_exptl_absorpt_correction_T_max 0.9818
_exptl_absorpt_correction_T_min 0.7696
_exptl_absorpt_correction_type multi-scan
_exptl_absorpt_process_details '(SADABS; Sheldrick, 2004)'
_exptl_crystal_colour colourless
_exptl_crystal_density_diffrn 1.641
_exptl_crystal_density_method 'not measured'
_exptl_crystal_description needle
_exptl_crystal_F_000 1232
_exptl_crystal_size_max 0.90
_exptl_crystal_size_mid 0.09
_exptl_crystal_size_min 0.06
_refine_diff_density_max 0.269
_refine_diff_density_min -0.324
_refine_diff_density_rms 0.063
_refine_ls_abs_structure_details 'Flack H D (1983), Acta Cryst. A39, 876-881'
_refine_ls_abs_structure_Flack 0.0(6)
_refine_ls_extinction_coef 0.0024(5)
_refine_ls_extinction_expression Fc^*^=kFc[1+0.001xFc^2^\l^3^/sin(2\q)]^-1/4^
_refine_ls_extinction_method SHELXL
_refine_ls_goodness_of_fit_ref 1.107
_refine_ls_hydrogen_treatment constr
_refine_ls_matrix_type full
_refine_ls_number_parameters 361
_refine_ls_number_reflns 2910
_refine_ls_number_restraints 1
_refine_ls_restrained_S_all 1.107
_refine_ls_R_factor_all 0.0630
_refine_ls_R_factor_gt 0.0526
_refine_ls_shift/su_max 0.000
_refine_ls_shift/su_mean 0.000
_refine_ls_structure_factor_coef Fsqd
_refine_ls_weighting_details 'calc w=1/[\s^2^(Fo^2^)+(0.0478P)^2^+2.9174P] where P=(Fo^2^+2Fc^2^)/3'
_refine_ls_weighting_scheme calc
_refine_ls_wR_factor_gt 0.1134
_refine_ls_wR_factor_ref 0.1202
_reflns_number_gt 2510
_reflns_number_total 2910
_reflns_threshold_expression >2sigma(I)
_cod_data_source_file b803472a.txt
_cod_data_source_block av_y214c1
_cod_original_sg_symbol_H-M 'P n a 2 1'
_cod_database_code 7150929

loop_
_symmetry_equiv_pos_as_xyz
'x, y, z'
'-x, -y, z+1/2'
'x+1/2, -y+1/2, z'
'-x+1/2, y+1/2, z+1/2'

loop_
_atom_site_label
_atom_site_type_symbol
_atom_site_fract_x
_atom_site_fract_y
_atom_site_fract_z
_atom_site_U_iso_or_equiv
_atom_site_adp_type
_atom_site_occupancy
_atom_site_symmetry_multiplicity
_atom_site_calc_flag
_atom_site_refinement_flags
_atom_site_disorder_assembly
_atom_site_disorder_group
C1 C 0.3635(5) 1.3898(14) 0.3050(2) 0.0270(18) Uani 1 1 d . . .
C2 C 0.3327(5) 1.3362(16) 0.2679(2) 0.0235(18) Uani 1 1 d . . .
C3 C 0.3737(5) 1.1382(15) 0.2467(2) 0.0244(17) Uani 1 1 d . . .
H3 H 0.3493 1.1050 0.2223 0.029 Uiso 1 1 calc R . .
C4 C 0.4499(5) 0.9843(15) 0.25981(19) 0.0225(16) Uani 1 1 d . . .
C5 C 0.4880(5) 1.0463(14) 0.2953(2) 0.0238(17) Uani 1 1 d . . .
H5 H 0.5430 0.9516 0.3043 0.029 Uiso 1 1 calc R . .
C6 C 0.4462(7) 1.2398(14) 0.3164(3) 0.030(3) Uani 1 1 d . . .
C7 C 0.4943(7) 1.2981(18) 0.3531(3) 0.037(2) Uani 1 1 d . . .
C8 C 0.3063(5) 1.5865(16) 0.3265(2) 0.0284(18) Uani 1 1 d . . .
C9 C 0.2648(7) 1.7626(15) 0.3843(3) 0.037(3) Uani 1 1 d . . .
H9A H 0.2826 1.9467 0.3766 0.056 Uiso 1 1 calc R . .
H9B H 0.2786 1.7390 0.4109 0.056 Uiso 1 1 calc R . .
H9C H 0.1957 1.7339 0.3798 0.056 Uiso 1 1 calc R . .
C10 C 0.5027(6) 0.7778(14) 0.2369(3) 0.025(2) Uani 1 1 d . . .
C11 C 0.5765(4) 0.5978(12) 0.24607(18) 0.0128(8) Uani 1 1 d . . .
H11 H 0.6083 0.5903 0.2695 0.015 Uiso 1 1 calc R . .
C12 C 0.5970(5) 0.4287(14) 0.2155(2) 0.0315(18) Uani 1 1 d . . .
H12 H 0.6454 0.2922 0.2162 0.038 Uiso 1 1 calc R . .
C13 C 0.5420(5) 0.4757(14) 0.1846(2) 0.0306(18) Uani 1 1 d . . .
H13 H 0.5484 0.3790 0.1618 0.037 Uiso 1 1 calc R . .
O1 O 0.2608(3) 1.4767(10) 0.25169(15) 0.0315(12) Uani 1 1 d . . .
H1 H 0.2479 1.6140 0.2646 0.047 Uiso 1 1 calc R . .
O2 O 0.2484(5) 1.7371(11) 0.3124(2) 0.040(2) Uani 1 1 d . . .
O3 O 0.3187(3) 1.5727(11) 0.36342(15) 0.0359(13) Uani 1 1 d . . .
F1 F 0.5853(4) 1.1819(10) 0.35516(17) 0.0513(14) Uani 1 1 d . . .
F2 F 0.4499(4) 1.2032(10) 0.38478(15) 0.0436(15) Uani 1 1 d . . .
F3 F 0.5112(3) 1.5624(8) 0.35969(13) 0.0373(10) Uani 1 1 d . . .
S1 S 0.46246(18) 0.7225(4) 0.19160(8) 0.0391(7) Uani 1 1 d . . .
C14 C 0.3922(5) -0.3934(14) 0.02992(19) 0.0205(17) Uani 1 1 d . . .
C15 C 0.4235(5) -0.3370(16) 0.0666(2) 0.0244(18) Uani 1 1 d . . .
C16 C 0.3823(5) -0.1348(15) 0.0880(2) 0.0246(17) Uani 1 1 d . . .
H16 H 0.4093 -0.0937 0.1117 0.030 Uiso 1 1 calc R . .
C17 C 0.3030(5) 0.0081(14) 0.0758(2) 0.0215(17) Uani 1 1 d . . .
C18 C 0.2692(5) -0.0524(14) 0.0398(2) 0.0277(18) Uani 1 1 d . . .
H18 H 0.2149 0.0460 0.0309 0.033 Uiso 1 1 calc R . .
C19 C 0.3095(6) -0.2455(11) 0.0165(3) 0.019(2) Uani 1 1 d . . .
C20 C 0.2572(8) -0.3034(17) -0.0200(3) 0.034(2) Uani 1 1 d . . .
C21 C 0.4494(6) -0.5916(16) 0.0085(2) 0.0294(19) Uani 1 1 d . . .
C22 C 0.4918(8) -0.784(2) -0.0506(3) 0.052(3) Uani 1 1 d . . .
H22A H 0.5565 -0.7074 -0.0541 0.079 Uiso 1 1 calc R . .
H22B H 0.4608 -0.8086 -0.0749 0.079 Uiso 1 1 calc R . .
H22C H 0.4970 -0.9601 -0.0380 0.079 Uiso 1 1 calc R . .
C23 C 0.2621(5) 0.2179(14) 0.0986(3) 0.021(2) Uani 1 1 d . . .
C24 C 0.1814(4) 0.3979(12) 0.08886(18) 0.0128(8) Uani 1 1 d . . .
H24 H 0.1486 0.4006 0.0656 0.015 Uiso 1 1 calc R . .
C25 C 0.1603(5) 0.5662(14) 0.1196(2) 0.0315(19) Uani 1 1 d . . .
H25 H 0.1105 0.6988 0.1190 0.038 Uiso 1 1 calc R . .
C26 C 0.2158(5) 0.5256(15) 0.1501(2) 0.0341(19) Uani 1 1 d . . .
H26 H 0.2094 0.6255 0.1726 0.041 Uiso 1 1 calc R . .
O4 O 0.4969(4) -0.4751(11) 0.08297(15) 0.0350(13) Uani 1 1 d . . .
H4 H 0.5123 -0.6078 0.0695 0.053 Uiso 1 1 calc R . .
O5 O 0.5112(5) -0.7395(9) 0.0225(2) 0.0315(17) Uani 1 1 d . . .
O6 O 0.4322(4) -0.5952(11) -0.02721(17) 0.0381(14) Uani 1 1 d . . .
F4 F 0.2412(3) -0.5689(8) -0.02364(13) 0.0373(11) Uani 1 1 d . . .
F5 F 0.1737(4) -0.1835(10) -0.02105(15) 0.0442(13) Uani 1 1 d . . .
F6 F 0.3075(4) -0.2191(9) -0.04870(16) 0.0425(16) Uani 1 1 d . . .
S2 S 0.29815(17) 0.2757(4) 0.14346(7) 0.0330(7) Uani 1 1 d . . .

loop_
_atom_site_aniso_label
_atom_site_aniso_U_11
_atom_site_aniso_U_22
_atom_site_aniso_U_33
_atom_site_aniso_U_23
_atom_site_aniso_U_13
_atom_site_aniso_U_12
C1 0.029(4) 0.022(4) 0.030(5) 0.003(4) -0.003(4) -0.003(3)
C2 0.018(4) 0.022(4) 0.031(5) 0.016(4) 0.003(4) 0.002(3)
C3 0.029(4) 0.027(5) 0.018(4) -0.010(4) -0.004(4) -0.001(3)
C4 0.028(4) 0.025(4) 0.014(4) 0.000(3) -0.003(3) -0.006(3)
C5 0.016(4) 0.019(4) 0.036(5) 0.004(4) -0.005(3) -0.001(3)
C6 0.039(5) 0.030(6) 0.021(7) 0.004(4) -0.011(4) 0.002(3)
C7 0.041(5) 0.042(5) 0.029(6) 0.011(5) -0.011(5) 0.022(4)
C8 0.018(4) 0.030(4) 0.036(6) -0.002(4) 0.007(4) -0.002(3)
C9 0.027(5) 0.047(6) 0.037(7) -0.014(4) -0.007(4) 0.006(4)
C10 0.044(5) 0.015(4) 0.016(5) -0.004(3) 0.007(4) -0.022(3)
C11 0.0157(19) 0.0103(19) 0.0122(19) -0.0011(16) 0.0026(15) -0.0053(15)
C12 0.037(4) 0.017(4) 0.041(5) 0.006(4) 0.003(4) 0.010(3)
C13 0.038(4) 0.019(4) 0.035(4) -0.009(4) 0.008(4) -0.008(3)
O1 0.032(3) 0.029(3) 0.033(3) -0.002(2) -0.009(2) 0.010(2)
O2 0.031(3) 0.054(5) 0.036(5) -0.003(3) -0.003(4) 0.020(3)
O3 0.040(3) 0.047(3) 0.020(3) -0.002(3) -0.001(2) 0.008(3)
F1 0.047(3) 0.058(3) 0.049(4) -0.021(3) -0.019(3) 0.028(3)
F2 0.060(3) 0.048(3) 0.023(4) 0.012(3) 0.002(3) 0.002(2)
F3 0.046(3) 0.029(3) 0.037(2) -0.005(2) -0.013(2) -0.004(2)
S1 0.0468(15) 0.0341(14) 0.0363(19) -0.0044(11) -0.0071(12) 0.0117(9)
C14 0.020(4) 0.022(4) 0.019(4) -0.001(3) 0.008(3) -0.004(3)
C15 0.030(4) 0.013(4) 0.030(5) -0.006(4) -0.001(4) -0.001(4)
C16 0.018(4) 0.025(5) 0.031(5) 0.002(4) 0.005(3) -0.006(3)
C17 0.019(4) 0.012(4) 0.033(5) -0.002(3) 0.003(3) -0.008(3)
C18 0.038(4) 0.018(4) 0.027(5) -0.001(4) -0.002(3) 0.000(3)
C19 0.016(4) 0.017(5) 0.024(6) 0.000(3) 0.003(4) -0.001(3)
C20 0.057(7) 0.022(4) 0.024(6) -0.007(4) 0.003(5) -0.006(4)
C21 0.044(5) 0.026(4) 0.019(5) -0.003(4) 0.001(4) -0.009(4)
C22 0.062(7) 0.061(7) 0.034(7) -0.016(5) 0.027(5) 0.020(5)
C23 0.009(4) 0.024(5) 0.030(5) 0.007(3) -0.001(3) 0.000(3)
C24 0.0157(19) 0.0103(19) 0.0122(19) -0.0011(16) 0.0026(15) -0.0053(15)
C25 0.020(4) 0.020(4) 0.055(5) 0.004(4) 0.003(4) -0.004(3)
C26 0.050(5) 0.029(4) 0.023(4) 0.004(4) 0.006(4) 0.001(4)
O4 0.035(3) 0.037(3) 0.033(3) -0.012(3) -0.009(3) 0.011(3)
O5 0.042(4) 0.022(4) 0.030(4) -0.004(2) -0.001(3) 0.009(3)
O6 0.043(3) 0.042(3) 0.029(4) -0.008(3) 0.003(3) 0.021(3)
F4 0.047(3) 0.032(3) 0.033(3) -0.003(2) -0.005(2) -0.004(2)
F5 0.051(3) 0.049(3) 0.033(3) -0.011(3) -0.023(2) 0.007(3)
F6 0.068(4) 0.037(3) 0.023(4) 0.004(2) -0.011(3) -0.004(2)
S2 0.0416(14) 0.0294(13) 0.0282(16) -0.0034(10) -0.0023(12) 0.0003(9)

loop_
_atom_type_symbol
_atom_type_description
_atom_type_scat_dispersion_real
_atom_type_scat_dispersion_imag
_atom_type_scat_source
C C 0.0033 0.0016 'International Tables Vol C Tables 4.2.6.8 and 6.1.1.4'
H H 0.0000 0.0000 'International Tables Vol C Tables 4.2.6.8 and 6.1.1.4'
O O 0.0106 0.0060 'International Tables Vol C Tables 4.2.6.8 and 6.1.1.4'
F F 0.0171 0.0103 'International Tables Vol C Tables 4.2.6.8 and 6.1.1.4'
S S 0.1246 0.1234 'International Tables Vol C Tables 4.2.6.8 and 6.1.1.4'

loop_
_geom_angle_atom_site_label_1
_geom_angle_atom_site_label_2
_geom_angle_atom_site_label_3
_geom_angle
_geom_angle_site_symmetry_1
_geom_angle_site_symmetry_3
_geom_angle_publ_flag
C2 C1 C6 114.4(7) . . ?
C2 C1 C8 116.9(7) . . ?
C6 C1 C8 128.7(8) . . ?
O1 C2 C3 115.9(7) . . ?
O1 C2 C1 122.0(7) . . ?
C3 C2 C1 122.2(7) . . ?
C2 C3 C4 121.3(7) . . ?
C2 C3 H3 119.3 . . ?
C4 C3 H3 119.3 . . ?
C3 C4 C5 118.3(6) . . ?
C3 C4 C10 123.9(6) . . ?
C5 C4 C10 117.3(7) . . ?
C6 C5 C4 119.9(7) . . ?
C6 C5 H5 120.0 . . ?
C4 C5 H5 120.0 . . ?
C5 C6 C1 123.5(9) . . ?
C5 C6 C7 115.9(8) . . ?
C1 C6 C7 120.5(8) . . ?
F3 C7 F2 105.3(8) . . ?
F3 C7 F1 103.5(7) . . ?
F2 C7 F1 102.9(7) . . ?
F3 C7 C6 114.5(7) . . ?
F2 C7 C6 117.5(8) . . ?
F1 C7 C6 111.6(8) . . ?
O2 C8 O3 122.2(7) . . ?
O2 C8 C1 123.0(8) . . ?
O3 C8 C1 114.7(7) . . ?
O3 C9 H9A 109.5 . . ?
O3 C9 H9B 109.5 . . ?
H9A C9 H9B 109.5 . . ?
O3 C9 H9C 109.5 . . ?
H9A C9 H9C 109.5 . . ?
H9B C9 H9C 109.5 . . ?
C11 C10 C4 131.4(8) . . ?
C11 C10 S1 110.8(6) . . ?
C4 C10 S1 117.5(6) . . ?
C10 C11 C12 110.0(6) . . ?
C10 C11 H11 125.0 . . ?
C12 C11 H11 125.0 . . ?
C13 C12 C11 114.8(6) . . ?
C13 C12 H12 122.6 . . ?
C11 C12 H12 122.6 . . ?
C12 C13 S1 111.8(6) . . ?
C12 C13 H13 124.1 . . ?
S1 C13 H13 124.1 . . ?
C2 O1 H1 109.5 . . ?
C8 O3 C9 115.0(7) . . ?
C13 S1 C10 92.5(4) . . ?
C15 C14 C19 117.1(7) . . ?
C15 C14 C21 116.8(7) . . ?
C19 C14 C21 126.0(7) . . ?
O4 C15 C16 115.5(7) . . ?
O4 C15 C14 122.3(6) . . ?
C16 C15 C14 122.2(7) . . ?
C17 C16 C15 121.5(7) . . ?
C17 C16 H16 119.2 . . ?
C15 C16 H16 119.2 . . ?
C16 C17 C18 116.7(7) . . ?
C16 C17 C23 120.3(7) . . ?
C18 C17 C23 123.0(7) . . ?
C19 C18 C17 124.5(8) . . ?
C19 C18 H18 117.8 . . ?
C17 C18 H18 117.8 . . ?
C18 C19 C14 117.8(9) . . ?
C18 C19 C20 117.2(7) . . ?
C14 C19 C20 124.8(7) . . ?
F5 C20 F6 107.8(8) . . ?
F5 C20 F4 107.2(7) . . ?
F6 C20 F4 108.8(7) . . ?
F5 C20 C19 111.3(7) . . ?
F6 C20 C19 111.3(8) . . ?
F4 C20 C19 110.3(8) . . ?
O5 C21 O6 121.3(7) . . ?
O5 C21 C14 123.6(7) . . ?
O6 C21 C14 115.1(7) . . ?
O6 C22 H22A 109.5 . . ?
O6 C22 H22B 109.5 . . ?
H22A C22 H22B 109.5 . . ?
O6 C22 H22C 109.5 . . ?
H22A C22 H22C 109.5 . . ?
H22B C22 H22C 109.5 . . ?
C17 C23 C24 126.9(8) . . ?
C17 C23 S2 122.7(6) . . ?
C24 C23 S2 110.2(6) . . ?
C25 C24 C23 109.1(6) . . ?
C25 C24 H24 125.5 . . ?
C23 C24 H24 125.5 . . ?
C26 C25 C24 115.3(7) . . ?
C26 C25 H25 122.4 . . ?
C24 C25 H25 122.4 . . ?
C25 C26 S2 112.2(6) . . ?
C25 C26 H26 123.9 . . ?
S2 C26 H26 123.9 . . ?
C15 O4 H4 109.5 . . ?
C21 O6 C22 117.2(7) . . ?
C26 S2 C23 93.2(4) . . ?

loop_
_geom_bond_atom_site_label_1
_geom_bond_atom_site_label_2
_geom_bond_distance
_geom_bond_site_symmetry_2
_geom_bond_publ_flag
C1 C2 1.422(10) . ?
C1 C6 1.424(11) . ?
C1 C8 1.470(10) . ?
C2 O1 1.345(8) . ?
C2 C3 1.361(11) . ?
C3 C4 1.383(10) . ?
C3 H3 0.9500 . ?
C4 C5 1.411(9) . ?
C4 C10 1.499(11) . ?
C5 C6 1.348(12) . ?
C5 H5 0.9500 . ?
C6 C7 1.505(16) . ?
C7 F3 1.345(10) . ?
C7 F2 1.372(12) . ?
C7 F1 1.386(11) . ?
C8 O2 1.205(9) . ?
C8 O3 1.337(9) . ?
C9 O3 1.411(10) . ?
C9 H9A 0.9800 . ?
C9 H9B 0.9800 . ?
C9 H9C 0.9800 . ?
C10 C11 1.392(10) . ?
C10 S1 1.739(10) . ?
C11 C12 1.408(9) . ?
C11 H11 0.9500 . ?
C12 C13 1.364(10) . ?
C12 H12 0.9500 . ?
C13 S1 1.660(8) . ?
C13 H13 0.9500 . ?
O1 H1 0.8400 . ?
C14 C15 1.411(10) . ?
C14 C19 1.439(11) . ?
C14 C21 1.474(10) . ?
C15 O4 1.357(9) . ?
C15 C16 1.382(11) . ?
C16 C17 1.375(10) . ?
C16 H16 0.9500 . ?
C17 C18 1.405(10) . ?
C17 C23 1.435(11) . ?
C18 C19 1.385(11) . ?
C18 H18 0.9500 . ?
C19 C20 1.523(15) . ?
C20 F5 1.299(11) . ?
C20 F6 1.311(12) . ?
C20 F4 1.334(9) . ?
C21 O5 1.231(10) . ?
C21 O6 1.302(9) . ?
C22 O6 1.500(11) . ?
C22 H22A 0.9800 . ?
C22 H22B 0.9800 . ?
C22 H22C 0.9800 . ?
C23 C24 1.469(10) . ?
C23 S2 1.708(10) . ?
C24 C25 1.411(10) . ?
C24 H24 0.9500 . ?
C25 C26 1.350(10) . ?
C25 H25 0.9500 . ?
C26 S2 1.695(8) . ?
C26 H26 0.9500 . ?
O4 H4 0.8400 . ?

loop_
_geom_torsion_atom_site_label_1
_geom_torsion_atom_site_label_2
_geom_torsion_atom_site_label_3
_geom_torsion_atom_site_label_4
_geom_torsion
_geom_torsion_site_symmetry_1
_geom_torsion_site_symmetry_2
_geom_torsion_site_symmetry_3
_geom_torsion_site_symmetry_4
_geom_torsion_publ_flag
C6 C1 C2 O1 -174.4(7) . . . . ?
C8 C1 C2 O1 6.4(10) . . . . ?
C6 C1 C2 C3 6.2(11) . . . . ?
C8 C1 C2 C3 -173.1(7) . . . . ?
O1 C2 C3 C4 178.3(6) . . . . ?
C1 C2 C3 C4 -2.2(12) . . . . ?
C2 C3 C4 C5 -3.1(11) . . . . ?
C2 C3 C4 C10 -175.4(7) . . . . ?
C3 C4 C5 C6 4.1(10) . . . . ?
C10 C4 C5 C6 176.8(7) . . . . ?
C4 C5 C6 C1 0.3(12) . . . . ?
C4 C5 C6 C7 -177.8(7) . . . . ?
C2 C1 C6 C5 -5.3(12) . . . . ?
C8 C1 C6 C5 173.9(8) . . . . ?
C2 C1 C6 C7 172.8(8) . . . . ?
C8 C1 C6 C7 -8.1(13) . . . . ?
C5 C6 C7 F3 130.2(8) . . . . ?
C1 C6 C7 F3 -48.0(12) . . . . ?
C5 C6 C7 F2 -105.5(10) . . . . ?
C1 C6 C7 F2 76.4(10) . . . . ?
C5 C6 C7 F1 13.0(12) . . . . ?
C1 C6 C7 F1 -165.2(8) . . . . ?
C2 C1 C8 O2 -14.4(10) . . . . ?
C6 C1 C8 O2 166.4(8) . . . . ?
C2 C1 C8 O3 161.1(6) . . . . ?
C6 C1 C8 O3 -18.0(11) . . . . ?
C3 C4 C10 C11 -176.2(7) . . . . ?
C5 C4 C10 C11 11.5(11) . . . . ?
C3 C4 C10 S1 -2.1(9) . . . . ?
C5 C4 C10 S1 -174.4(5) . . . . ?
C4 C10 C11 C12 175.3(7) . . . . ?
S1 C10 C11 C12 1.0(7) . . . . ?
C10 C11 C12 C13 -0.1(8) . . . . ?
C11 C12 C13 S1 -0.9(8) . . . . ?
O2 C8 O3 C9 -5.0(10) . . . . ?
C1 C8 O3 C9 179.4(6) . . . . ?
C12 C13 S1 C10 1.2(6) . . . . ?
C11 C10 S1 C13 -1.3(6) . . . . ?
C4 C10 S1 C13 -176.5(5) . . . . ?
C19 C14 C15 O4 176.0(7) . . . . ?
C21 C14 C15 O4 -6.1(10) . . . . ?
C19 C14 C15 C16 -4.9(10) . . . . ?
C21 C14 C15 C16 173.0(7) . . . . ?
O4 C15 C16 C17 -175.4(6) . . . . ?
C14 C15 C16 C17 5.4(12) . . . . ?
C15 C16 C17 C18 -3.1(10) . . . . ?
C15 C16 C17 C23 -179.7(7) . . . . ?
C16 C17 C18 C19 0.7(11) . . . . ?
C23 C17 C18 C19 177.2(7) . . . . ?
C17 C18 C19 C14 -0.4(11) . . . . ?
C17 C18 C19 C20 174.1(7) . . . . ?
C15 C14 C19 C18 2.4(10) . . . . ?
C21 C14 C19 C18 -175.3(7) . . . . ?
C15 C14 C19 C20 -171.6(8) . . . . ?
C21 C14 C19 C20 10.7(12) . . . . ?
C18 C19 C20 F5 -8.7(11) . . . . ?
C14 C19 C20 F5 165.4(7) . . . . ?
C18 C19 C20 F6 111.6(9) . . . . ?
C14 C19 C20 F6 -74.4(10) . . . . ?
C18 C19 C20 F4 -127.5(8) . . . . ?
C14 C19 C20 F4 46.5(11) . . . . ?
C15 C14 C21 O5 12.4(11) . . . . ?
C19 C14 C21 O5 -169.9(7) . . . . ?
C15 C14 C21 O6 -165.6(6) . . . . ?
C19 C14 C21 O6 12.2(11) . . . . ?
C16 C17 C23 C24 176.4(7) . . . . ?
C18 C17 C23 C24 0.0(11) . . . . ?
C16 C17 C23 S2 -8.1(10) . . . . ?
C18 C17 C23 S2 175.5(6) . . . . ?
C17 C23 C24 C25 177.1(7) . . . . ?
S2 C23 C24 C25 1.1(7) . . . . ?
C23 C24 C25 C26 -0.5(8) . . . . ?
C24 C25 C26 S2 -0.3(8) . . . . ?
O5 C21 O6 C22 -0.8(11) . . . . ?
C14 C21 O6 C22 177.2(7) . . . . ?
C25 C26 S2 C23 0.9(6) . . . . ?
C17 C23 S2 C26 -177.3(6) . . . . ?
C24 C23 S2 C26 -1.1(5) . . . . ?
